data_9007882
loop_
_publ_author_name
'Borzone, G.'
'Fornasini, M. L.'

_publ_section_title
;
 Structure of Er5Sb3
;
_journal_name_full 'Acta Crystallographica, Section C'
_journal_page_first 2456
_journal_page_last 2457
_journal_paper_doi 10.1107/S0108270190005583
_journal_volume 46
_journal_year 1990
_chemical_formula_structural Er5Sb3
_chemical_formula_sum 'Er5 Sb3'
_space_group_IT_number 62
_symmetry_space_group_name_Hall '-P 2ac 2n'
_symmetry_space_group_name_H-M 'P n m a'
_cell_angle_alpha 90
_cell_angle_beta 90
_cell_angle_gamma 90
_cell_length_a 11.662
_cell_length_b 9.136
_cell_length_c 8.007
_cell_formula_units_Z 4
_cell_volume 853.098
_database_code_amcsd 0010245
_exptl_crystal_density_diffrn 9.355
_cod_database_code 9007882
_amcsd_formula_title Er5Sb3

loop_
_space_group_symop_operation_xyz
x,y,z
x,1/2-y,z
-x,1/2+y,-z
1/2-x,1/2+y,1/2+z
1/2+x,1/2-y,1/2-z
1/2+x,y,1/2-z
1/2-x,-y,1/2+z
-x,-y,-z

loop_
_atom_site_label
_atom_site_fract_x
_atom_site_fract_y
_atom_site_fract_z
_atom_site_U_iso_or_equiv
Erl 0.06660 0.05750 0.19060 0.00770
Er2 0.00430 0.25000 0.52550 0.00690
Er3 0.22800 0.25000 0.82580 0.00800
Er4 0.29140 0.25000 0.34440 0.00810
Sbl 0.32610 0.00940 0.06460 0.00720
Sb2 0.47670 0.25000 0.59480 0.00730

loop_
_cod_related_entry_id
_cod_related_entry_database
_cod_related_entry_code
1 AMCSD 0010245
